data_1010850
loop_
_publ_author_name
'Klug, H P'

_publ_section_title
;
Crystal-Chemical Studies of the Alums. II. The Purple Chrome Alums
;
_journal_coden_ASTM JACSAT
_journal_name_full 'Journal of the American Chemical Society'
_journal_page_first 2992
_journal_page_last 2993
_journal_paper_doi 10.1021/ja01868a027
_journal_volume 62
_journal_year 1940
_chemical_formula_structural 'Tl Cr (S O4)2 (H2 O)12'
_chemical_formula_sum 'Cr H24 O20 S2 Tl'
_chemical_name_systematic 'Thallium chromium sulfate dodecahydrate'
_cell_angle_alpha 90
_cell_angle_beta 90
_cell_angle_gamma 90
_cell_formula_units_Z 0
_cell_length_a 12.238(1)
_cell_length_b 12.238(1)
_cell_length_c 12.238(1)
_cell_volume 1832.9
_cod_original_formula_sum 'H24 Cr O20 S2 Tl'
_cod_database_code 1010850

loop_
_atom_site_label
_atom_site_fract_x
_atom_site_fract_y
_atom_site_fract_z
? ? ? ?
